data_1548867
loop_
_publ_author_name
'Hadlington, T. J.'
'Szilv\'asi, T'
'Driess, M.'

_publ_section_title
;
 Striking transformations of the hydroborylene ligand in a HB:\\rightarrow
 Ni<sup>II</sup> complex with isocyanides and CO.
;
_journal_issue 9
_journal_name_full 'Chemical science'
_journal_page_first 2595
_journal_page_last 2600
_journal_paper_doi 10.1039/c7sc04792d
_journal_volume 9
_journal_year 2018
_chemical_formula_moiety 'C38 H63 B Cl N5 O2'
_chemical_formula_sum 'C38 H63 B Cl N5 O2'
_chemical_formula_weight 668.19
_space_group_crystal_system triclinic
_space_group_IT_number 2
_space_group_name_Hall '-P 1'
_space_group_name_H-M_alt 'P -1'
_symmetry_space_group_name_Hall '-P 1'
_symmetry_space_group_name_H-M 'P -1'
_atom_sites_solution_hydrogens geom
_audit_creation_method SHELXL-2016/6
_audit_update_record
;
2017-10-10 deposited with the CCDC.
2018-02-05 downloaded from the CCDC.
;
_cell_angle_alpha 69.660(11)
_cell_angle_beta 89.159(10)
_cell_angle_gamma 78.594(10)
_cell_formula_units_Z 2
_cell_length_a 9.8905(12)
_cell_length_b 12.6054(14)
_cell_length_c 16.945(2)
_cell_measurement_reflns_used 1728
_cell_measurement_temperature 150(2)
_cell_measurement_theta_max 73.0110
_cell_measurement_theta_min 3.8030
_cell_volume 1938.4(4)
_computing_cell_refinement 'CrysAlisPro 1.171.38.43c (Rigaku OD, 2015)'
_computing_data_collection 'CrysAlisPro 1.171.38.43c (Rigaku OD, 2015)'
_computing_data_reduction 'CrysAlisPro 1.171.38.43c (Rigaku OD, 2015)'
_computing_structure_refinement 'SHELXL-2016/6 (Sheldrick, 2016)'
_computing_structure_solution 'SHELXT 2014/5 (Sheldrick, 2014)'
_diffrn_ambient_temperature 150(2)
_diffrn_detector_area_resol_mean 10.5435
_diffrn_measured_fraction_theta_full 0.997
_diffrn_measured_fraction_theta_max 0.991
_diffrn_measurement_device_type 'SuperNova, Single source at offset, Atlas'
_diffrn_measurement_method '\w scans'
_diffrn_radiation_type CuK\a
_diffrn_radiation_wavelength 1.54184
_diffrn_reflns_av_R_equivalents 0.0807
_diffrn_reflns_av_unetI/netI 0.1065
_diffrn_reflns_Laue_measured_fraction_full 0.997
_diffrn_reflns_Laue_measured_fraction_max 0.991
_diffrn_reflns_limit_h_max 12
_diffrn_reflns_limit_h_min -11
_diffrn_reflns_limit_k_max 15
_diffrn_reflns_limit_k_min -15
_diffrn_reflns_limit_l_max 20
_diffrn_reflns_limit_l_min -18
_diffrn_reflns_number 13387
_diffrn_reflns_point_group_measured_fraction_full 0.997
_diffrn_reflns_point_group_measured_fraction_max 0.991
_diffrn_reflns_theta_full 67.684
_diffrn_reflns_theta_max 69.995
_diffrn_reflns_theta_min 6.444
_diffrn_source 'micro-focus sealed X-ray tube'
_exptl_absorpt_coefficient_mu 1.157
_exptl_absorpt_correction_T_max 1.00000
_exptl_absorpt_correction_T_min 0.63664
_exptl_absorpt_correction_type multi-scan
_exptl_absorpt_process_details
;
CrysAlisPro 1.171.38.43c (Rigaku Oxford Diffraction, 2015)
Empirical absorption correction using spherical harmonics,
 implemented in SCALE3 ABSPACK scaling algorithm.
;
_exptl_crystal_colour yellow
_exptl_crystal_density_diffrn 1.145
_exptl_crystal_description rod
_exptl_crystal_F_000 728
_exptl_crystal_size_max 0.364
_exptl_crystal_size_mid 0.064
_exptl_crystal_size_min 0.054
_refine_diff_density_max 0.691
_refine_diff_density_min -0.458
_refine_diff_density_rms 0.075
_refine_ls_extinction_method none
_refine_ls_goodness_of_fit_ref 1.017
_refine_ls_hydrogen_treatment constr
_refine_ls_matrix_type full
_refine_ls_number_parameters 436
_refine_ls_number_reflns 7283
_refine_ls_number_restraints 0
_refine_ls_restrained_S_all 1.017
_refine_ls_R_factor_all 0.1551
_refine_ls_R_factor_gt 0.0939
_refine_ls_shift/su_max 0.001
_refine_ls_shift/su_mean 0.000
_refine_ls_structure_factor_coef Fsqd
_refine_ls_weighting_details 'w=1/[\s^2^(Fo^2^)+(0.1572P)^2^] where P=(Fo^2^+2Fc^2^)/3'
_refine_ls_weighting_scheme calc
_refine_ls_wR_factor_gt 0.2404
_refine_ls_wR_factor_ref 0.2981
_reflns_Friedel_coverage 0.000
_reflns_number_gt 3933
_reflns_number_total 7283
_reflns_threshold_expression 'I > 2\s(I)'
_cod_data_source_file c7sc04792d2.cif
_cod_data_source_block compound_5-Bz
_cod_depositor_comments 'Adding full bibliography for 1548865--1548871.cif.'
_cod_database_code 1548867
_shelx_shelxl_version_number 2016/6
_shelx_space_group_comment
;
The symmetry employed for this shelxl refinement is uniquely defined
by the following loop, which should always be used as a source of
symmetry information in preference to the above space-group names.
They are only intended as comments.
;

loop_
_space_group_symop_operation_xyz
'x, y, z'
'-x, -y, -z'

loop_
_atom_site_label
_atom_site_type_symbol
_atom_site_fract_x
_atom_site_fract_y
_atom_site_fract_z
_atom_site_U_iso_or_equiv
_atom_site_adp_type
_atom_site_occupancy
_atom_site_site_symmetry_order
_atom_site_calc_flag
_atom_site_refinement_flags_posn
_atom_site_refinement_flags_adp
Cl1 Cl 0.11689(13) 0.25809(10) 0.61533(8) 0.0510(4) Uani 1 1 d . .
N1 N 0.3877(4) 0.4242(3) 0.3414(2) 0.0372(8) Uani 1 1 d . .
N3 N 0.7656(4) 0.2341(3) 0.3372(2) 0.0373(8) Uani 1 1 d . .
N2 N 0.3347(4) 0.5471(3) 0.2137(2) 0.0359(8) Uani 1 1 d . .
N4 N 0.7376(4) 0.4209(3) 0.2990(2) 0.0358(8) Uani 1 1 d . .
C12 C 0.6842(4) 0.3345(4) 0.2882(2) 0.0331(9) Uani 1 1 d . .
N5 N 0.6387(5) 0.4423(4) 0.0727(3) 0.0589(12) Uani 1 1 d . .
C1 C 0.4195(4) 0.4465(4) 0.2597(2) 0.0344(9) Uani 1 1 d . .
C13 C 0.8679(5) 0.2568(4) 0.3825(3) 0.0399(10) Uani 1 1 d . .
C3 C 0.2504(5) 0.5907(4) 0.2681(3) 0.0406(10) Uani 1 1 d . .
C14 C 0.8498(4) 0.3735(4) 0.3577(3) 0.0364(9) Uani 1 1 d . .
C2 C 0.2832(5) 0.5138(4) 0.3472(3) 0.0407(10) Uani 1 1 d . .
C18 C 0.6892(5) 0.5450(4) 0.2483(3) 0.0386(10) Uani 1 1 d . .
H18 H 0.615816 0.549905 0.206505 0.046 Uiso 1 1 calc R U
C4 C 0.4517(5) 0.3179(4) 0.4121(3) 0.0418(10) Uani 1 1 d . .
H4 H 0.522627 0.272168 0.387332 0.050 Uiso 1 1 calc R U
C24 C 0.3286(5) 0.2877(4) 0.1837(3) 0.0432(11) Uani 1 1 d . .
C23 C 0.4696(5) 0.2513(4) 0.2291(3) 0.0422(10) Uani 1 1 d . .
H23A H 0.532158 0.203915 0.202280 0.051 Uiso 1 1 calc R U
H23B H 0.461875 0.201817 0.288169 0.051 Uiso 1 1 calc R U
C15 C 0.7576(5) 0.1168(4) 0.3366(3) 0.0423(10) Uani 1 1 d . .
H15 H 0.681715 0.129703 0.293914 0.051 Uiso 1 1 calc R U
C30 C 0.5890(5) 0.4154(4) 0.1360(3) 0.0427(10) Uani 1 1 d . .
C22 C 0.9382(5) 0.4389(4) 0.3855(3) 0.0440(11) Uani 1 1 d . .
H22A H 0.976490 0.393779 0.443135 0.066 Uiso 1 1 calc R U
H22B H 0.882243 0.513092 0.383949 0.066 Uiso 1 1 calc R U
H22C H 1.013755 0.452668 0.347638 0.066 Uiso 1 1 calc R U
C11 C 0.1465(5) 0.7019(4) 0.2401(3) 0.0520(12) Uani 1 1 d . .
H11A H 0.069407 0.694938 0.207853 0.078 Uiso 1 1 calc R U
H11B H 0.189911 0.764167 0.204601 0.078 Uiso 1 1 calc R U
H11C H 0.111963 0.719591 0.289609 0.078 Uiso 1 1 calc R U
C21 C 0.9745(5) 0.1689(4) 0.4450(3) 0.0511(12) Uani 1 1 d . .
H21A H 1.050299 0.139625 0.415285 0.077 Uiso 1 1 calc R U
H21B H 0.933048 0.104783 0.479730 0.077 Uiso 1 1 calc R U
H21C H 1.010297 0.204366 0.481159 0.077 Uiso 1 1 calc R U
C7 C 0.3252(5) 0.5984(4) 0.1202(3) 0.0430(11) Uani 1 1 d . .
H7 H 0.381511 0.539464 0.099364 0.052 Uiso 1 1 calc R U
C5 C 0.3521(6) 0.2404(5) 0.4533(3) 0.0510(12) Uani 1 1 d . .
H5A H 0.287002 0.277797 0.484556 0.077 Uiso 1 1 calc R U
H5B H 0.403831 0.166354 0.492216 0.077 Uiso 1 1 calc R U
H5C H 0.300948 0.226834 0.409816 0.077 Uiso 1 1 calc R U
C36 C 0.4059(6) 0.9517(5) 0.3700(3) 0.0551(13) Uani 1 1 d . .
H36A H 0.430547 0.890063 0.425891 0.066 Uiso 1 1 calc R U
H36B H 0.429388 1.023101 0.372798 0.066 Uiso 1 1 calc R U
C29 C 0.2081(5) 0.2956(4) 0.2271(3) 0.0490(12) Uani 1 1 d . .
H29 H 0.215361 0.279768 0.286123 0.059 Uiso 1 1 calc R U
C19 C 0.6238(5) 0.6164(4) 0.3004(3) 0.0477(12) Uani 1 1 d . .
H19A H 0.551145 0.581048 0.332684 0.072 Uiso 1 1 calc R U
H19B H 0.583647 0.695121 0.262805 0.072 Uiso 1 1 calc R U
H19C H 0.694507 0.618990 0.339208 0.072 Uiso 1 1 calc R U
C10 C 0.2263(5) 0.5228(4) 0.4274(3) 0.0469(11) Uani 1 1 d . .
H10A H 0.294116 0.544299 0.457482 0.070 Uiso 1 1 calc R U
H10B H 0.206633 0.448183 0.462809 0.070 Uiso 1 1 calc R U
H10C H 0.140909 0.582010 0.414413 0.070 Uiso 1 1 calc R U
C28 C 0.0795(6) 0.3256(5) 0.1869(4) 0.0567(13) Uani 1 1 d . .
H28 H -0.000663 0.330926 0.218042 0.068 Uiso 1 1 calc R U
C6 C 0.5303(6) 0.3466(5) 0.4776(3) 0.0529(13) Uani 1 1 d . .
H6A H 0.594122 0.396113 0.448941 0.079 Uiso 1 1 calc R U
H6B H 0.582510 0.274808 0.518860 0.079 Uiso 1 1 calc R U
H6C H 0.464127 0.386997 0.506494 0.079 Uiso 1 1 calc R U
C20 C 0.8065(6) 0.5937(4) 0.1979(3) 0.0535(13) Uani 1 1 d . .
H20A H 0.870024 0.607857 0.235158 0.080 Uiso 1 1 calc R U
H20B H 0.768041 0.666406 0.152276 0.080 Uiso 1 1 calc R U
H20C H 0.856625 0.537917 0.173848 0.080 Uiso 1 1 calc R U
C9 C 0.3868(6) 0.7056(5) 0.0874(3) 0.0575(13) Uani 1 1 d . .
H9A H 0.332604 0.766630 0.105009 0.086 Uiso 1 1 calc R U
H9B H 0.385308 0.732111 0.025744 0.086 Uiso 1 1 calc R U
H9C H 0.482436 0.687171 0.110383 0.086 Uiso 1 1 calc R U
C16 C 0.7166(6) 0.0389(4) 0.4191(3) 0.0559(13) Uani 1 1 d . .
H16A H 0.781834 0.031182 0.464676 0.084 Uiso 1 1 calc R U
H16B H 0.717818 -0.037487 0.415943 0.084 Uiso 1 1 calc R U
H16C H 0.623316 0.072193 0.430331 0.084 Uiso 1 1 calc R U
C25 C 0.3131(6) 0.3133(5) 0.0981(3) 0.0564(13) Uani 1 1 d . .
H25 H 0.392726 0.309725 0.066277 0.068 Uiso 1 1 calc R U
C8 C 0.1775(6) 0.6213(5) 0.0841(3) 0.0567(13) Uani 1 1 d . .
H8A H 0.132517 0.558621 0.117195 0.085 Uiso 1 1 calc R U
H8B H 0.179068 0.625173 0.025371 0.085 Uiso 1 1 calc R U
H8C H 0.126118 0.694854 0.086671 0.085 Uiso 1 1 calc R U
B1 B 0.5400(5) 0.3600(4) 0.2292(3) 0.0371(11) Uani 1 1 d . .
C27 C 0.0664(6) 0.3481(5) 0.1013(4) 0.0624(15) Uani 1 1 d . .
H27 H -0.022396 0.365895 0.073692 0.075 Uiso 1 1 calc R U
C26 C 0.1814(6) 0.3445(6) 0.0570(4) 0.0650(15) Uani 1 1 d . .
H26 H 0.172725 0.363374 -0.002283 0.078 Uiso 1 1 calc R U
C17 C 0.8886(6) 0.0634(5) 0.3049(4) 0.0643(15) Uani 1 1 d . .
H17A H 0.907997 0.117982 0.250786 0.096 Uiso 1 1 calc R U
H17B H 0.876274 -0.007924 0.297607 0.096 Uiso 1 1 calc R U
H17C H 0.966032 0.045688 0.345998 0.096 Uiso 1 1 calc R U
C35 C 0.4833(8) 0.9188(6) 0.3086(4) 0.0753(18) Uani 1 1 d . .
H35A H 0.552644 0.846729 0.335883 0.090 Uiso 1 1 calc R U
H35B H 0.532154 0.980220 0.276181 0.090 Uiso 1 1 calc R U
O1 O 0.6500(9) 0.8921(8) 0.0990(5) 0.157(3) Uani 1 1 d . .
C37 C 0.2664(8) 0.9706(8) 0.3516(5) 0.101(3) Uani 1 1 d . .
H37A H 0.217938 1.043506 0.357982 0.122 Uiso 1 1 calc R U
H37B H 0.226675 0.906091 0.389227 0.122 Uiso 1 1 calc R U
C38 C 0.2531(8) 0.9782(7) 0.2574(5) 0.090(2) Uani 1 1 d . .
H38A H 0.172381 0.948554 0.246589 0.108 Uiso 1 1 calc R U
H38B H 0.247024 1.058122 0.217543 0.108 Uiso 1 1 calc R U
O2 O 0.3863(9) 0.9007(11) 0.2531(7) 0.217(5) Uani 1 1 d . .
C31 C 0.6884(12) 0.9335(9) 0.0133(6) 0.124(3) Uani 1 1 d . .
H31A H 0.632845 1.011841 -0.016648 0.149 Uiso 1 1 calc R U
H31B H 0.669393 0.881715 -0.015863 0.149 Uiso 1 1 calc R U
C32 C 0.8332(10) 0.9370(11) 0.0115(8) 0.140(4) Uani 1 1 d . .
H32A H 0.849579 1.007054 -0.034045 0.168 Uiso 1 1 calc R U
H32B H 0.888421 0.867824 0.002768 0.168 Uiso 1 1 calc R U
C34 C 0.7334(15) 0.9425(10) 0.1376(8) 0.155(5) Uani 1 1 d . .
H34A H 0.747771 0.898337 0.198915 0.186 Uiso 1 1 calc R U
H34B H 0.687831 1.023257 0.129312 0.186 Uiso 1 1 calc R U
C33 C 0.8694(14) 0.9395(16) 0.0969(9) 0.242(11) Uani 1 1 d . .
H33A H 0.938266 0.869574 0.129505 0.290 Uiso 1 1 calc R U
H33B H 0.906415 1.008957 0.091568 0.290 Uiso 1 1 calc R U

loop_
_atom_site_aniso_label
_atom_site_aniso_U_11
_atom_site_aniso_U_22
_atom_site_aniso_U_33
_atom_site_aniso_U_23
_atom_site_aniso_U_13
_atom_site_aniso_U_12
Cl1 0.0553(7) 0.0474(7) 0.0578(7) -0.0265(6) 0.0040(6) -0.0127(5)
N1 0.0369(19) 0.040(2) 0.0403(19) -0.0189(16) -0.0026(16) -0.0117(16)
N3 0.040(2) 0.0363(19) 0.0403(19) -0.0165(16) -0.0026(16) -0.0126(16)
N2 0.0375(19) 0.0382(19) 0.0384(18) -0.0188(16) 0.0005(15) -0.0121(15)
N4 0.0374(19) 0.0380(19) 0.0386(19) -0.0188(16) 0.0009(15) -0.0127(15)
C12 0.037(2) 0.035(2) 0.033(2) -0.0170(17) 0.0032(17) -0.0128(17)
N5 0.058(3) 0.071(3) 0.051(3) -0.025(2) 0.004(2) -0.016(2)
C1 0.039(2) 0.039(2) 0.034(2) -0.0184(18) -0.0003(18) -0.0159(18)
C13 0.040(2) 0.040(2) 0.040(2) -0.0121(19) -0.0012(19) -0.0108(19)
C3 0.037(2) 0.046(3) 0.047(2) -0.025(2) -0.0003(19) -0.0120(19)
C14 0.035(2) 0.041(2) 0.039(2) -0.0180(19) -0.0035(18) -0.0127(18)
C2 0.036(2) 0.045(3) 0.049(3) -0.022(2) 0.000(2) -0.0153(19)
C18 0.042(2) 0.036(2) 0.040(2) -0.0133(19) -0.0038(19) -0.0113(18)
C4 0.042(2) 0.045(3) 0.042(2) -0.017(2) 0.002(2) -0.014(2)
C24 0.051(3) 0.043(2) 0.044(2) -0.023(2) -0.009(2) -0.017(2)
C23 0.044(3) 0.043(3) 0.045(2) -0.020(2) -0.003(2) -0.013(2)
C15 0.043(3) 0.032(2) 0.053(3) -0.016(2) -0.011(2) -0.0073(19)
C30 0.048(3) 0.045(3) 0.039(2) -0.019(2) 0.002(2) -0.012(2)
C22 0.049(3) 0.040(2) 0.049(3) -0.020(2) -0.007(2) -0.013(2)
C11 0.053(3) 0.044(3) 0.057(3) -0.019(2) 0.004(2) -0.002(2)
C21 0.046(3) 0.042(3) 0.060(3) -0.013(2) -0.013(2) -0.008(2)
C7 0.045(3) 0.047(3) 0.038(2) -0.017(2) -0.004(2) -0.006(2)
C5 0.058(3) 0.054(3) 0.047(3) -0.017(2) 0.006(2) -0.026(2)
C36 0.055(3) 0.062(3) 0.052(3) -0.028(3) -0.004(2) -0.005(3)
C29 0.051(3) 0.052(3) 0.051(3) -0.021(2) -0.002(2) -0.020(2)
C19 0.048(3) 0.041(3) 0.060(3) -0.027(2) -0.007(2) -0.006(2)
C10 0.044(3) 0.058(3) 0.052(3) -0.034(2) 0.000(2) -0.014(2)
C28 0.053(3) 0.056(3) 0.065(3) -0.021(3) -0.001(3) -0.018(2)
C6 0.057(3) 0.065(3) 0.042(3) -0.022(2) -0.005(2) -0.021(3)
C20 0.064(3) 0.041(3) 0.052(3) -0.006(2) 0.009(2) -0.021(2)
C9 0.066(3) 0.051(3) 0.051(3) -0.010(2) 0.001(3) -0.015(3)
C16 0.061(3) 0.040(3) 0.065(3) -0.012(2) -0.003(3) -0.019(2)
C25 0.052(3) 0.075(4) 0.054(3) -0.033(3) -0.003(2) -0.019(3)
C8 0.056(3) 0.064(3) 0.055(3) -0.028(3) -0.011(3) -0.008(3)
B1 0.040(3) 0.036(3) 0.038(3) -0.017(2) -0.002(2) -0.008(2)
C27 0.055(3) 0.073(4) 0.065(3) -0.027(3) -0.011(3) -0.021(3)
C26 0.069(4) 0.086(4) 0.051(3) -0.032(3) -0.011(3) -0.023(3)
C17 0.067(4) 0.050(3) 0.089(4) -0.038(3) 0.011(3) -0.017(3)
C35 0.088(5) 0.077(4) 0.070(4) -0.034(3) -0.006(4) -0.023(4)
O1 0.151(7) 0.155(7) 0.137(6) -0.023(6) 0.002(5) -0.021(6)
C37 0.079(5) 0.123(7) 0.124(6) -0.078(6) 0.002(5) -0.006(5)
C38 0.082(5) 0.086(5) 0.119(6) -0.062(5) -0.008(4) -0.008(4)
O2 0.124(6) 0.301(13) 0.272(11) -0.189(10) -0.036(7) 0.017(7)
C31 0.143(9) 0.102(7) 0.098(6) -0.003(5) -0.013(6) -0.014(6)
C32 0.076(6) 0.151(10) 0.175(11) -0.036(8) 0.006(7) -0.020(6)
C34 0.210(14) 0.117(9) 0.168(11) -0.073(8) -0.016(10) -0.062(9)
C33 0.150(11) 0.36(2) 0.151(11) 0.060(12) -0.067(9) -0.174(14)

loop_
_atom_type_symbol
_atom_type_description
_atom_type_scat_dispersion_real
_atom_type_scat_dispersion_imag
_atom_type_scat_source
C C 0.0181 0.0091 'International Tables Vol C Tables 4.2.6.8 and 6.1.1.4'
H H 0.0000 0.0000 'International Tables Vol C Tables 4.2.6.8 and 6.1.1.4'
B B 0.0090 0.0039 'International Tables Vol C Tables 4.2.6.8 and 6.1.1.4'
N N 0.0311 0.0180 'International Tables Vol C Tables 4.2.6.8 and 6.1.1.4'
Cl Cl 0.3639 0.7018 'International Tables Vol C Tables 4.2.6.8 and 6.1.1.4'
O O 0.0492 0.0322 'International Tables Vol C Tables 4.2.6.8 and 6.1.1.4'

loop_
_geom_angle_atom_site_label_1
_geom_angle_atom_site_label_2
_geom_angle_atom_site_label_3
_geom_angle
C1 N1 C2 109.8(4)
C1 N1 C4 124.1(4)
C2 N1 C4 126.1(4)
C12 N3 C13 109.9(3)
C12 N3 C15 125.0(3)
C13 N3 C15 124.8(4)
C1 N2 C3 109.4(3)
C1 N2 C7 124.9(3)
C3 N2 C7 125.6(4)
C12 N4 C14 109.8(3)
C12 N4 C18 123.6(3)
C14 N4 C18 126.3(3)
N3 C12 N4 106.3(3)
N3 C12 B1 130.9(4)
N4 C12 B1 122.7(4)
N2 C1 N1 106.8(4)
N2 C1 B1 130.1(4)
N1 C1 B1 123.1(4)
C14 C13 N3 106.5(4)
C14 C13 C21 127.3(4)
N3 C13 C21 126.2(4)
C2 C3 N2 107.0(4)
C2 C3 C11 128.3(4)
N2 C3 C11 124.6(4)
C13 C14 N4 107.4(4)
C13 C14 C22 126.2(4)
N4 C14 C22 126.4(4)
C3 C2 N1 107.0(4)
C3 C2 C10 127.6(4)
N1 C2 C10 125.3(4)
N4 C18 C19 113.2(4)
N4 C18 C20 110.2(4)
C19 C18 C20 112.3(4)
N4 C18 H18 106.9
C19 C18 H18 106.9
C20 C18 H18 106.9
N1 C4 C5 114.1(4)
N1 C4 C6 111.4(4)
C5 C4 C6 111.6(4)
N1 C4 H4 106.4
C5 C4 H4 106.4
C6 C4 H4 106.4
C25 C24 C29 117.1(5)
C25 C24 C23 121.6(5)
C29 C24 C23 121.3(4)
C24 C23 B1 114.4(4)
C24 C23 H23A 108.7
B1 C23 H23A 108.7
C24 C23 H23B 108.7
B1 C23 H23B 108.7
H23A C23 H23B 107.6
N3 C15 C16 113.2(4)
N3 C15 C17 110.8(4)
C16 C15 C17 113.9(4)
N3 C15 H15 106.1
C16 C15 H15 106.1
C17 C15 H15 106.1
N5 C30 B1 170.6(5)
C14 C22 H22A 109.5
C14 C22 H22B 109.5
H22A C22 H22B 109.5
C14 C22 H22C 109.5
H22A C22 H22C 109.5
H22B C22 H22C 109.5
C3 C11 H11A 109.5
C3 C11 H11B 109.5
H11A C11 H11B 109.5
C3 C11 H11C 109.5
H11A C11 H11C 109.5
H11B C11 H11C 109.5
C13 C21 H21A 109.5
C13 C21 H21B 109.5
H21A C21 H21B 109.5
C13 C21 H21C 109.5
H21A C21 H21C 109.5
H21B C21 H21C 109.5
N2 C7 C9 112.6(4)
N2 C7 C8 111.8(4)
C9 C7 C8 111.6(4)
N2 C7 H7 106.8
C9 C7 H7 106.8
C8 C7 H7 106.8
C4 C5 H5A 109.5
C4 C5 H5B 109.5
H5A C5 H5B 109.5
C4 C5 H5C 109.5
H5A C5 H5C 109.5
H5B C5 H5C 109.5
C37 C36 C35 111.3(5)
C37 C36 H36A 109.4
C35 C36 H36A 109.4
C37 C36 H36B 109.4
C35 C36 H36B 109.4
H36A C36 H36B 108.0
C28 C29 C24 121.8(5)
C28 C29 H29 119.1
C24 C29 H29 119.1
C18 C19 H19A 109.5
C18 C19 H19B 109.5
H19A C19 H19B 109.5
C18 C19 H19C 109.5
H19A C19 H19C 109.5
H19B C19 H19C 109.5
C2 C10 H10A 109.5
C2 C10 H10B 109.5
H10A C10 H10B 109.5
C2 C10 H10C 109.5
H10A C10 H10C 109.5
H10B C10 H10C 109.5
C29 C28 C27 120.1(6)
C29 C28 H28 120.0
C27 C28 H28 120.0
C4 C6 H6A 109.5
C4 C6 H6B 109.5
H6A C6 H6B 109.5
C4 C6 H6C 109.5
H6A C6 H6C 109.5
H6B C6 H6C 109.5
C18 C20 H20A 109.5
C18 C20 H20B 109.5
H20A C20 H20B 109.5
C18 C20 H20C 109.5
H20A C20 H20C 109.5
H20B C20 H20C 109.5
C7 C9 H9A 109.5
C7 C9 H9B 109.5
H9A C9 H9B 109.5
C7 C9 H9C 109.5
H9A C9 H9C 109.5
H9B C9 H9C 109.5
C15 C16 H16A 109.5
C15 C16 H16B 109.5
H16A C16 H16B 109.5
C15 C16 H16C 109.5
H16A C16 H16C 109.5
H16B C16 H16C 109.5
C24 C25 C26 121.0(5)
C24 C25 H25 119.5
C26 C25 H25 119.5
C7 C8 H8A 109.5
C7 C8 H8B 109.5
H8A C8 H8B 109.5
C7 C8 H8C 109.5
H8A C8 H8C 109.5
H8B C8 H8C 109.5
C30 B1 C1 115.3(4)
C30 B1 C23 106.4(4)
C1 B1 C23 105.8(4)
C30 B1 C12 101.9(4)
C1 B1 C12 107.7(3)
C23 B1 C12 120.1(4)
C26 C27 C28 119.4(5)
C26 C27 H27 120.3
C28 C27 H27 120.3
C27 C26 C25 120.5(5)
C27 C26 H26 119.7
C25 C26 H26 119.7
C15 C17 H17A 109.5
C15 C17 H17B 109.5
H17A C17 H17B 109.5
C15 C17 H17C 109.5
H17A C17 H17C 109.5
H17B C17 H17C 109.5
C36 C35 O2 107.1(7)
C36 C35 H35A 110.3
O2 C35 H35A 110.3
C36 C35 H35B 110.3
O2 C35 H35B 110.3
H35A C35 H35B 108.5
C34 O1 C31 101.0(9)
C36 C37 C38 105.0(6)
C36 C37 H37A 110.7
C38 C37 H37A 110.7
C36 C37 H37B 110.7
C38 C37 H37B 110.7
H37A C37 H37B 108.8
O2 C38 C37 100.0(7)
O2 C38 H38A 111.8
C37 C38 H38A 111.8
O2 C38 H38B 111.8
C37 C38 H38B 111.8
H38A C38 H38B 109.5
C35 O2 C38 104.4(8)
O1 C31 C32 109.9(9)
O1 C31 H31A 109.7
C32 C31 H31A 109.7
O1 C31 H31B 109.7
C32 C31 H31B 109.7
H31A C31 H31B 108.2
C31 C32 C33 104.3(10)
C31 C32 H32A 110.9
C33 C32 H32A 110.9
C31 C32 H32B 110.9
C33 C32 H32B 110.9
H32A C32 H32B 108.9
O1 C34 C33 107.4(11)
O1 C34 H34A 110.2
C33 C34 H34A 110.2
O1 C34 H34B 110.2
C33 C34 H34B 110.2
H34A C34 H34B 108.5
C34 C33 C32 103.1(9)
C34 C33 H33A 111.1
C32 C33 H33A 111.1
C34 C33 H33B 111.1
C32 C33 H33B 111.1
H33A C33 H33B 109.1

loop_
_geom_bond_atom_site_label_1
_geom_bond_atom_site_label_2
_geom_bond_distance
N1 C1 1.359(5)
N1 C2 1.402(6)
N1 C4 1.485(6)
N3 C12 1.351(5)
N3 C13 1.409(6)
N3 C15 1.499(5)
N2 C1 1.352(5)
N2 C3 1.413(6)
N2 C7 1.485(5)
N4 C12 1.366(5)
N4 C14 1.391(5)
N4 C18 1.483(5)
C12 B1 1.666(6)
N5 C30 1.143(6)
C1 B1 1.654(6)
C13 C14 1.357(6)
C13 C21 1.489(6)
C3 C2 1.351(6)
C3 C11 1.493(6)
C14 C22 1.494(6)
C2 C10 1.495(6)
C18 C19 1.520(6)
C18 C20 1.530(7)
C18 H18 1.0000
C4 C5 1.517(6)
C4 C6 1.543(6)
C4 H4 1.0000
C24 C25 1.377(7)
C24 C29 1.397(7)
C24 C23 1.509(6)
C23 B1 1.656(7)
C23 H23A 0.9900
C23 H23B 0.9900
C15 C16 1.507(7)
C15 C17 1.518(7)
C15 H15 1.0000
C30 B1 1.601(7)
C22 H22A 0.9800
C22 H22B 0.9800
C22 H22C 0.9800
C11 H11A 0.9800
C11 H11B 0.9800
C11 H11C 0.9800
C21 H21A 0.9800
C21 H21B 0.9800
C21 H21C 0.9800
C7 C9 1.516(7)
C7 C8 1.525(7)
C7 H7 1.0000
C5 H5A 0.9800
C5 H5B 0.9800
C5 H5C 0.9800
C36 C37 1.375(9)
C36 C35 1.410(8)
C36 H36A 0.9900
C36 H36B 0.9900
C29 C28 1.371(7)
C29 H29 0.9500
C19 H19A 0.9800
C19 H19B 0.9800
C19 H19C 0.9800
C10 H10A 0.9800
C10 H10B 0.9800
C10 H10C 0.9800
C28 C27 1.381(8)
C28 H28 0.9500
C6 H6A 0.9800
C6 H6B 0.9800
C6 H6C 0.9800
C20 H20A 0.9800
C20 H20B 0.9800
C20 H20C 0.9800
C9 H9A 0.9800
C9 H9B 0.9800
C9 H9C 0.9800
C16 H16A 0.9800
C16 H16B 0.9800
C16 H16C 0.9800
C25 C26 1.403(8)
C25 H25 0.9500
C8 H8A 0.9800
C8 H8B 0.9800
C8 H8C 0.9800
C27 C26 1.355(8)
C27 H27 0.9500
C26 H26 0.9500
C17 H17A 0.9800
C17 H17B 0.9800
C17 H17C 0.9800
C35 O2 1.455(10)
C35 H35A 0.9900
C35 H35B 0.9900
O1 C34 1.422(12)
O1 C31 1.436(11)
C37 C38 1.570(10)
C37 H37A 0.9900
C37 H37B 0.9900
C38 O2 1.494(10)
C38 H38A 0.9900
C38 H38B 0.9900
C31 C32 1.441(13)
C31 H31A 0.9900
C31 H31B 0.9900
C32 C33 1.508(18)
C32 H32A 0.9900
C32 H32B 0.9900
C34 C33 1.503(18)
C34 H34A 0.9900
C34 H34B 0.9900
C33 H33A 0.9900
C33 H33B 0.9900
